data_7010530
loop_
_publ_author_name
'Su, Cheng-Yong'
'Cai, Yue-Peng'
'Chen, Chun-Long'
'Zhang, Hua-Xin'
'Kang, Bei-Sheng'

_publ_section_title
;
 Coordination-directed assembly of trigonal and tetragonal molecular
 boxes encapsulating anionic guests&#x200A;&#x2020;
;
_journal_issue 4
_journal_name_full 'Journal of the Chemical Society, Dalton Transactions'
_journal_page_first 359
_journal_paper_doi 10.1039/b010118o
_journal_year 2001
_chemical_formula_sum 'C100 H96 Cl4 Cu2 N16 O16'
_chemical_formula_weight 2046.81
_chemical_name_systematic
; 
 ? 
;
_space_group_IT_number 87
_symmetry_cell_setting tetragonal
_symmetry_space_group_name_Hall '-I 4'
_symmetry_space_group_name_H-M 'I 4/m'
_atom_sites_solution_hydrogens geom
_atom_sites_solution_primary direct
_atom_sites_solution_secondary difmap
_audit_creation_method SHELXL-97
_cell_angle_alpha 90.00
_cell_angle_beta 90.00
_cell_angle_gamma 90.00
_cell_formula_units_Z 2
_cell_length_a 18.6162(11)
_cell_length_b 18.6162(11)
_cell_length_c 16.1840(13)
_cell_measurement_temperature 293(2)
_cell_volume 5608.8(7)
_computing_structure_refinement 'SHELXL-97 (Sheldrick, 1997)'
_computing_structure_solution 'SHELXS-97 (Sheldrick, 1990)'
_diffrn_ambient_temperature 293(2)
_diffrn_measured_fraction_theta_full 0.937
_diffrn_measured_fraction_theta_max 0.937
_diffrn_measurement_device_type CCD
_diffrn_radiation_monochromator graphite
_diffrn_radiation_source 'fine-focus sealed tube'
_diffrn_radiation_type MoK\a
_diffrn_radiation_wavelength 0.71073
_diffrn_reflns_av_R_equivalents 0.0378
_diffrn_reflns_av_sigmaI/netI 0.0374
_diffrn_reflns_limit_h_max 11
_diffrn_reflns_limit_h_min -22
_diffrn_reflns_limit_k_max 22
_diffrn_reflns_limit_k_min -6
_diffrn_reflns_limit_l_max 19
_diffrn_reflns_limit_l_min -19
_diffrn_reflns_number 8943
_diffrn_reflns_theta_full 26.00
_diffrn_reflns_theta_max 26.00
_diffrn_reflns_theta_min 9.78
_exptl_absorpt_coefficient_mu 0.539
_exptl_absorpt_correction_T_max 1.00
_exptl_absorpt_correction_T_min 0.647
_exptl_absorpt_correction_type SADABS
_exptl_crystal_colour Colorless
_exptl_crystal_density_diffrn 1.212
_exptl_crystal_density_method 'not measured'
_exptl_crystal_description Block
_exptl_crystal_F_000 2124
_exptl_crystal_size_max 0.48
_exptl_crystal_size_mid 0.17
_exptl_crystal_size_min 0.15
_refine_diff_density_max 0.446
_refine_diff_density_min -0.588
_refine_diff_density_rms 0.068
_refine_ls_extinction_method none
_refine_ls_goodness_of_fit_ref 1.136
_refine_ls_hydrogen_treatment mixed
_refine_ls_matrix_type full
_refine_ls_number_parameters 204
_refine_ls_number_reflns 2679
_refine_ls_number_restraints 76
_refine_ls_restrained_S_all 1.139
_refine_ls_R_factor_all 0.1166
_refine_ls_R_factor_gt 0.1070
_refine_ls_shift/su_max 0.018
_refine_ls_shift/su_mean 0.002
_refine_ls_structure_factor_coef Fsqd
_refine_ls_weighting_details 'calc w=1/[\s^2^(Fo^2^)+(0.0096P)^2^+45.7933P] where P=(Fo^2^+2Fc^2^)/3'
_refine_ls_weighting_scheme calc
_refine_ls_wR_factor_gt 0.2353
_refine_ls_wR_factor_ref 0.2392
_reflns_number_gt 2289
_reflns_number_total 2679
_reflns_threshold_expression >2sigma(I)
_cod_data_source_file b010118o.txt
_cod_data_source_block cu
_cod_depositor_comments
;
The following automatic conversions were performed:
'_symmetry_cell_setting' value 'Tetragonal' changed to 'tetragonal'
according to '/home/saulius/struct/CIF-dictionaries/cif_core.dic'
dictionary named 'cif_core.dic' version 2.4.1 from 2010-06-29.

Automatic conversion script
Id: cif_fix_enum 1527 2010-12-29 10:47:43Z saulius 
;
_cod_original_sg_symbol_H-M I4/m
_cod_database_code 7010530

loop_
_symmetry_equiv_pos_as_xyz
'x, y, z'
'-x, -y, z'
'-y, x, z'
'y, -x, z'
'x+1/2, y+1/2, z+1/2'
'-x+1/2, -y+1/2, z+1/2'
'-y+1/2, x+1/2, z+1/2'
'y+1/2, -x+1/2, z+1/2'
'-x, -y, -z'
'x, y, -z'
'y, -x, -z'
'-y, x, -z'
'-x+1/2, -y+1/2, -z+1/2'
'x+1/2, y+1/2, -z+1/2'
'y+1/2, -x+1/2, -z+1/2'
'-y+1/2, x+1/2, -z+1/2'

loop_
_atom_site_label
_atom_site_type_symbol
_atom_site_fract_x
_atom_site_fract_y
_atom_site_fract_z
_atom_site_U_iso_or_equiv
_atom_site_adp_type
_atom_site_occupancy
_atom_site_symmetry_multiplicity
_atom_site_calc_flag
_atom_site_refinement_flags
_atom_site_disorder_assembly
_atom_site_disorder_group
Cu1 Cu 0.0000 0.0000 -0.27278(5) 0.04253(16) Uani 1 4 d S . .
N1 N 0.10739(12) -0.00367(13) -0.27333(16) 0.0497(6) Uani 1 1 d . . .
N2 N 0.21749(14) 0.0289(2) -0.30669(18) 0.0712(9) Uani 1 1 d . . .
C1 C 0.14681(16) 0.0359(2) -0.3223(2) 0.0618(9) Uani 1 1 d . . .
H1 H 0.1281 0.0655 -0.3633 0.074 Uiso 1 1 calc R . .
C2 C 0.22463(17) -0.01874(19) -0.2443(2) 0.0577(9) Uani 1 1 d . . .
C3 C 0.28519(19) -0.0448(2) -0.2011(3) 0.0792(12) Uani 1 1 d . . .
H3 H 0.3314 -0.0298 -0.2146 0.095 Uiso 1 1 calc R . .
C4 C 0.2738(2) -0.0916(2) -0.1408(3) 0.0962(14) Uani 1 1 d . . .
H4 H 0.3127 -0.1099 -0.1113 0.115 Uiso 1 1 calc R . .
C5 C 0.2041(3) -0.1139(2) -0.1207(3) 0.0982(15) Uani 1 1 d . . .
H5 H 0.1985 -0.1488 -0.0801 0.118 Uiso 1 1 calc R . .
C6 C 0.1444(2) -0.08714(19) -0.1574(2) 0.0690(10) Uani 1 1 d . . .
H6 H 0.0985 -0.1003 -0.1404 0.083 Uiso 1 1 calc R . .
C7 C 0.15532(15) -0.03893(15) -0.2219(2) 0.0515(8) Uani 1 1 d . . .
C8 C 0.2762(2) 0.0717(4) -0.3451(3) 0.1105(17) Uani 1 1 d . . .
H8A H 0.2902 0.1096 -0.3072 0.133 Uiso 1 1 calc R . .
H8B H 0.3175 0.0408 -0.3534 0.133 Uiso 1 1 calc R . .
C9 C 0.25600(16) 0.1044(2) -0.4254(2) 0.0673(10) Uani 1 1 d . . .
C10 C 0.22610(19) 0.1731(3) -0.4257(3) 0.0976(14) Uani 1 1 d . . .
C11 C 0.2105(3) 0.2046(4) -0.5000 0.103(3) Uani 1 2 d S . .
H11 H 0.1883 0.2494 -0.5000 0.124 Uiso 1 2 calc SR . .
C12 C 0.2687(2) 0.0693(3) -0.5000 0.0631(14) Uani 1 2 d S . .
C13 C 0.2106(4) 0.2112(4) -0.3456(5) 0.207(2) Uani 1 1 d . . .
H13A H 0.1901 0.2575 -0.3569 0.311 Uiso 1 1 calc R . .
H13B H 0.2544 0.2171 -0.3151 0.311 Uiso 1 1 calc R . .
H13C H 0.1773 0.1833 -0.3136 0.311 Uiso 1 1 calc R . .
C14 C 0.2932(4) -0.0089(4) -0.5000 0.119(3) Uani 1 2 d S . .
H14A H 0.2995 -0.0249 -0.5559 0.178 Uiso 0.50 1 calc PR . .
H14B H 0.2575 -0.0380 -0.4733 0.178 Uiso 0.50 1 calc PR . .
H14C H 0.3379 -0.0129 -0.4708 0.178 Uiso 0.50 1 calc PR . .
Cl1 Cl 0.0032(3) 0.02638(18) -0.5000 0.0617(12) Uani 0.25 2 d SPDU . .
O1 O 0.0000 0.0000 -0.4203(2) 0.111(2) Uani 1 4 d SDU . .
O2 O 0.0534(3) 0.0842(3) -0.5000 0.104(3) Uani 0.50 2 d SPDU . .
Cl2 Cl 0.0084(3) 0.0227(2) 0.0267(2) 0.0599(18) Uani 0.13 1 d PDU . .
O4 O 0.0000 0.0000 0.1085(3) 0.182(4) Uani 1 4 d SDU . .
O3 O 0.0804(3) 0.0203(6) 0.0000 0.142(5) Uani 0.50 2 d SPDU . .
Cl3 Cl 0.0000 0.5000 0.1713(5) 0.074(2) Uani 0.13 2 d SPDU . .
O5 O -0.04825(19) 0.5398(2) 0.1229(6) 0.134(5) Uani 0.25 1 d PDU . .
Cl3' Cl 0.0000 0.5000 0.2500 0.200(6) Uani 0.25 4 d SPDU . .
O6 O 0.05265(11) 0.46664(18) 0.19937(13) 0.129(5) Uiso 0.25 1 d PD . .
Cl4 Cl 0.2770(3) 0.0642(3) 0.0000 0.313(14) Uiso 0.25 2 d SPD . .
O7 O 0.2948(4) 0.1065(3) -0.0697(4) 0.214(11) Uiso 0.25 1 d PD . .
O8 O 0.3178(3) 0.0002(3) 0.0000 0.300 Uiso 0.25 2 d SPD . .
O9 O 0.2028(2) 0.0484(5) 0.0000 0.26(2) Uiso 0.25 2 d SPD . .

loop_
_atom_site_aniso_label
_atom_site_aniso_U_11
_atom_site_aniso_U_22
_atom_site_aniso_U_33
_atom_site_aniso_U_23
_atom_site_aniso_U_13
_atom_site_aniso_U_12
Cu1 0.03488(17) 0.03488(17) 0.0578(4) 0.000 0.000 0.000
N1 0.0436(11) 0.0554(12) 0.0502(13) 0.0112(12) 0.0019(11) -0.0002(10)
N2 0.0399(12) 0.120(2) 0.0541(15) 0.0098(16) -0.0053(12) -0.0122(14)
C1 0.0409(13) 0.086(2) 0.0588(17) 0.0184(17) -0.0056(14) -0.0114(14)
C2 0.0519(15) 0.0776(19) 0.0435(15) -0.0062(15) -0.0042(13) 0.0071(14)
C3 0.0519(16) 0.099(3) 0.086(2) -0.009(2) -0.0224(17) 0.0178(17)
C4 0.096(2) 0.080(2) 0.113(3) 0.000(2) -0.048(2) 0.029(2)
C5 0.120(3) 0.070(2) 0.105(3) 0.026(2) -0.042(3) 0.009(2)
C6 0.079(2) 0.0643(18) 0.063(2) 0.0145(17) -0.0078(18) 0.0030(17)
C7 0.0512(14) 0.0507(14) 0.0527(16) -0.0028(14) -0.0077(14) 0.0102(12)
C8 0.0549(17) 0.216(5) 0.061(2) 0.033(3) -0.0106(17) -0.057(2)
C9 0.0409(13) 0.107(2) 0.0541(18) 0.0020(18) -0.0022(14) -0.0302(15)
C10 0.0537(16) 0.115(3) 0.125(3) -0.056(2) 0.019(2) -0.0384(17)
C11 0.068(3) 0.076(3) 0.164(7) 0.000 0.000 -0.022(3)
C12 0.0407(19) 0.080(3) 0.069(3) 0.000 0.000 -0.020(2)
C13 0.124(3) 0.272(5) 0.226(5) -0.194(3) 0.079(3) -0.095(3)
C14 0.078(4) 0.085(4) 0.194(9) 0.000 0.000 0.006(3)
Cl1 0.085(3) 0.064(2) 0.0360(14) 0.000 0.000 -0.039(2)
O1 0.150(3) 0.150(3) 0.035(3) 0.000 0.000 0.000
O2 0.131(6) 0.086(5) 0.096(6) 0.000 0.000 -0.043(5)
Cl2 0.077(4) 0.052(3) 0.050(2) -0.0079(16) -0.012(5) 0.018(3)
O4 0.175(5) 0.175(5) 0.195(10) 0.000 0.000 0.000
O3 0.136(8) 0.113(7) 0.176(10) 0.000 0.000 0.006(7)
Cl3 0.015(2) 0.067(4) 0.142(6) 0.000 0.000 0.031(3)
O5 0.114(8) 0.125(8) 0.162(10) -0.033(8) -0.012(8) -0.002(7)
Cl3' 0.205(8) 0.205(8) 0.192(8) 0.000 0.000 0.000

loop_
_atom_type_symbol
_atom_type_description
_atom_type_scat_dispersion_real
_atom_type_scat_dispersion_imag
_atom_type_scat_source
C C 0.0033 0.0016 'International Tables Vol C Tables 4.2.6.8 and 6.1.1.4'
H H 0.0000 0.0000 'International Tables Vol C Tables 4.2.6.8 and 6.1.1.4'
N N 0.0061 0.0033 'International Tables Vol C Tables 4.2.6.8 and 6.1.1.4'
O O 0.0106 0.0060 'International Tables Vol C Tables 4.2.6.8 and 6.1.1.4'
Cl Cl 0.1484 0.1585 'International Tables Vol C Tables 4.2.6.8 and 6.1.1.4'
Cu Cu 0.3201 1.2651 'International Tables Vol C Tables 4.2.6.8 and 6.1.1.4'

loop_
_geom_angle_atom_site_label_1
_geom_angle_atom_site_label_2
_geom_angle_atom_site_label_3
_geom_angle
_geom_angle_site_symmetry_1
_geom_angle_site_symmetry_3
_geom_angle_publ_flag
N1 Cu1 N1 89.999(1) . 3 ?
N1 Cu1 N1 89.999(1) . 4 ?
N1 Cu1 N1 179.49(15) 3 4 ?
N1 Cu1 N1 179.49(15) . 2 ?
N1 Cu1 N1 89.999(1) 3 2 ?
N1 Cu1 N1 89.999(1) 4 2 ?
N1 Cu1 O1 89.75(8) . . ?
N1 Cu1 O1 89.75(8) 3 . ?
N1 Cu1 O1 89.75(8) 4 . ?
N1 Cu1 O1 89.75(8) 2 . ?
C1 N1 C7 105.6(2) . . ?
C1 N1 Cu1 123.0(2) . . ?
C7 N1 Cu1 131.1(2) . . ?
C1 N2 C2 107.5(3) . . ?
C1 N2 C8 126.0(3) . . ?
C2 N2 C8 126.3(3) . . ?
N1 C1 N2 112.4(3) . . ?
N2 C2 C7 106.3(3) . . ?
N2 C2 C3 132.4(3) . . ?
C7 C2 C3 121.3(3) . . ?
C4 C3 C2 117.6(4) . . ?
C3 C4 C5 120.9(4) . . ?
C6 C5 C4 123.3(4) . . ?
C5 C6 C7 116.5(4) . . ?
N1 C7 C6 131.4(3) . . ?
N1 C7 C2 108.3(3) . . ?
C6 C7 C2 120.3(3) . . ?
C9 C8 N2 113.6(3) . . ?
C12 C9 C10 119.7(4) . . ?
C12 C9 C8 121.6(4) . . ?
C10 C9 C8 118.7(4) . . ?
C11 C10 C9 118.7(5) . . ?
C11 C10 C13 120.9(5) . . ?
C9 C10 C13 120.4(5) . . ?
C10 C11 C10 122.9(6) 10_554 . ?
C9 C12 C9 120.2(5) . 10_554 ?
C9 C12 C14 119.9(2) . . ?
C9 C12 C14 119.9(2) 10_554 . ?
Cl1 Cl1 Cl1 90.000(4) 11_554 3 ?
Cl1 Cl1 Cl1 45.000(1) 11_554 9_554 ?
Cl1 Cl1 Cl1 45.000(1) 3 9_554 ?
Cl1 Cl1 O1 75.33(9) 11_554 . ?
Cl1 Cl1 O1 75.33(9) 3 . ?
Cl1 Cl1 O1 69.01(14) 9_554 . ?
Cl1 Cl1 O1 75.33(9) 11_554 9_554 ?
Cl1 Cl1 O1 75.33(9) 3 9_554 ?
Cl1 Cl1 O1 69.01(14) 9_554 9_554 ?
O1 Cl1 O1 138.0(3) . 9_554 ?
Cl1 Cl1 O2 101.0(9) 11_554 . ?
Cl1 Cl1 O2 169.0(9) 3 . ?
Cl1 Cl1 O2 146.0(9) 9_554 . ?
O1 Cl1 O2 107.3(2) . . ?
O1 Cl1 O2 107.3(2) 9_554 . ?
Cl1 Cl1 O2 145.3(7) 11_554 3 ?
Cl1 Cl1 O2 55.3(7) 3 3 ?
Cl1 Cl1 O2 100.3(7) 9_554 3 ?
O1 Cl1 O2 93.7(3) . 3 ?
O1 Cl1 O2 93.7(3) 9_554 3 ?
O2 Cl1 O2 113.8(3) . 3 ?
Cl1 Cl1 O2 7.4(6) 11_554 11_554 ?
Cl1 Cl1 O2 97.4(6) 3 11_554 ?
Cl1 Cl1 O2 52.4(6) 9_554 11_554 ?
O1 Cl1 O2 77.4(2) . 11_554 ?
O1 Cl1 O2 77.4(2) 9_554 11_554 ?
O2 Cl1 O2 93.6(3) . 11_554 ?
O2 Cl1 O2 152.6(2) 3 11_554 ?
Cl1 O1 Cl1 29.35(19) 9_554 11_554 ?
Cl1 O1 Cl1 42.0(3) 9_554 . ?
Cl1 O1 Cl1 29.35(19) 11_554 . ?
Cl1 O1 Cl1 29.35(19) 9_554 3 ?
Cl1 O1 Cl1 42.0(3) 11_554 3 ?
Cl1 O1 Cl1 29.35(19) . 3 ?
Cl1 O1 Cu1 159.01(14) 9_554 . ?
Cl1 O1 Cu1 159.01(14) 11_554 . ?
Cl1 O1 Cu1 159.01(14) . . ?
Cl1 O1 Cu1 159.01(14) 3 . ?
Cl1 O2 Cl1 23.8(3) . 11_554 ?
Cl1 O2 Cl1 3.6(3) . 3 ?
Cl1 O2 Cl1 27.4(2) 11_554 3 ?
Cl2 Cl2 Cl2 90.000(3) 4 3 ?
Cl2 Cl2 Cl2 90.000(2) 4 10 ?
Cl2 Cl2 Cl2 90.000(2) 3 10 ?
Cl2 Cl2 Cl2 45.000(3) 4 2 ?
Cl2 Cl2 Cl2 45.000(1) 3 2 ?
Cl2 Cl2 Cl2 90.000(2) 10 2 ?
Cl2 Cl2 Cl2 53.6(3) 4 11 ?
Cl2 Cl2 Cl2 90.000(1) 3 11 ?
Cl2 Cl2 Cl2 36.4(3) 10 11 ?
Cl2 Cl2 Cl2 65.2(2) 2 11 ?
Cl2 Cl2 Cl2 90.000(3) 4 12 ?
Cl2 Cl2 Cl2 53.6(3) 3 12 ?
Cl2 Cl2 Cl2 36.4(3) 10 12 ?
Cl2 Cl2 Cl2 65.2(2) 2 12 ?
Cl2 Cl2 Cl2 49.6(4) 11 12 ?
Cl2 Cl2 Cl2 59.3(2) 4 9 ?
Cl2 Cl2 Cl2 59.3(2) 3 9 ?
Cl2 Cl2 Cl2 46.2(4) 10 9 ?
Cl2 Cl2 Cl2 43.8(4) 2 9 ?
Cl2 Cl2 Cl2 30.7(2) 11 9 ?
Cl2 Cl2 Cl2 30.7(2) 12 9 ?
Cl2 Cl2 O3 160.10(18) 4 3 ?
Cl2 Cl2 O3 88.2(9) 3 3 ?
Cl2 Cl2 O3 70.2(2) 10 3 ?
Cl2 Cl2 O3 130.0(9) 2 3 ?
Cl2 Cl2 O3 106.5(4) 11 3 ?
Cl2 Cl2 O3 73.0(5) 12 3 ?
Cl2 Cl2 O3 103.2(5) 9 3 ?
Cl2 Cl2 O4 76.82(13) 4 . ?
Cl2 Cl2 O4 76.82(13) 3 . ?
Cl2 Cl2 O4 161.20(19) 10 . ?
Cl2 Cl2 O4 71.20(19) 2 . ?
Cl2 Cl2 O4 128.8(4) 11 . ?
Cl2 Cl2 O4 128.8(4) 12 . ?
Cl2 Cl2 O4 115.0(5) 9 . ?
O3 Cl2 O4 121.9(4) 3 . ?
Cl2 Cl2 O3 64.9(8) 4 . ?
Cl2 Cl2 O3 148.4(7) 3 . ?
Cl2 Cl2 O3 72.11(16) 10 . ?
Cl2 Cl2 O3 107.6(8) 2 . ?
Cl2 Cl2 O3 60.1(5) 11 . ?
Cl2 Cl2 O3 104.9(4) 12 . ?
Cl2 Cl2 O3 90.3(6) 9 . ?
O3 Cl2 O3 108.7(3) 3 . ?
O4 Cl2 O3 112.9(4) . . ?
Cl2 Cl2 O3 88.8(6) 4 9 ?
Cl2 Cl2 O3 13.31(12) 3 9 ?
Cl2 Cl2 O3 76.75(12) 10 9 ?
Cl2 Cl2 O3 45.3(6) 2 9 ?
Cl2 Cl2 O3 78.6(4) 11 9 ?
Cl2 Cl2 O3 40.4(3) 12 9 ?
Cl2 Cl2 O3 48.3(4) 9 9 ?
O3 Cl2 O3 84.9(3) 3 9 ?
O4 Cl2 O3 89.4(3) . 9 ?
O3 Cl2 O3 138.6(3) . 9 ?
Cl2 Cl2 O3 21.9(5) 4 11 ?
Cl2 Cl2 O3 72.4(6) 3 11 ?
Cl2 Cl2 O3 77.38(11) 10 11 ?
Cl2 Cl2 O3 29.6(6) 2 11 ?
Cl2 Cl2 O3 43.4(3) 11 11 ?
Cl2 Cl2 O3 69.2(4) 12 11 ?
Cl2 Cl2 O3 38.9(4) 9 11 ?
O3 Cl2 O3 142.1(3) 3 11 ?
O4 Cl2 O3 85.8(2) . 11 ?
O3 Cl2 O3 78.3(3) . 11 ?
O3 Cl2 O3 68.70(15) 9 11 ?
Cl2 O4 Cl2 26.4(3) 4 2 ?
Cl2 O4 Cl2 26.4(3) 4 . ?
Cl2 O4 Cl2 37.6(4) 2 . ?
Cl2 O4 Cl2 37.6(4) 4 3 ?
Cl2 O4 Cl2 26.4(3) 2 3 ?
Cl2 O4 Cl2 26.4(3) . 3 ?
Cl2 O3 Cl2 39.6(4) 11 4 ?
Cl2 O3 Cl2 46.9(4) 11 . ?
Cl2 O3 Cl2 26.9(3) 4 . ?
Cl2 O3 Cl2 26.9(3) 11 10 ?
Cl2 O3 Cl2 46.9(4) 4 10 ?
Cl2 O3 Cl2 35.8(3) . 10 ?
Cl2 O3 Cl2 6.60(10) 11 9 ?
Cl2 O3 Cl2 33.1(3) 4 9 ?
Cl2 O3 Cl2 41.4(3) . 9 ?
Cl2 O3 Cl2 27.1(3) 10 9 ?
Cl2 O3 Cl2 33.1(3) 11 2 ?
Cl2 O3 Cl2 6.60(10) 4 2 ?
Cl2 O3 Cl2 27.1(3) . 2 ?
Cl2 O3 Cl2 41.4(3) 10 2 ?
Cl2 O3 Cl2 26.5(2) 9 2 ?
Cl2 O3 Cl2 20.4(4) 11 12 ?
Cl2 O3 Cl2 37.9(3) 4 12 ?
Cl2 O3 Cl2 31.6(3) . 12 ?
Cl2 O3 Cl2 9.7(2) 10 12 ?
Cl2 O3 Cl2 18.77(15) 9 12 ?
Cl2 O3 Cl2 32.15(19) 2 12 ?
Cl2 O3 Cl2 37.9(3) 11 3 ?
Cl2 O3 Cl2 20.4(4) 4 3 ?
Cl2 O3 Cl2 9.7(2) . 3 ?
Cl2 O3 Cl2 31.6(3) 10 3 ?
Cl2 O3 Cl2 32.15(19) 9 3 ?
Cl2 O3 Cl2 18.77(16) 2 3 ?
Cl2 O3 Cl2 25.2(2) 12 3 ?
O6 Cl3 O6 137.3(7) . 2_565 ?
O6 Cl3 Cl3' 68.6(4) . . ?
O6 Cl3 Cl3' 68.6(4) 2_565 . ?
O6 Cl3 O5 165.9(6) . . ?
O6 Cl3 O5 55.7(4) 2_565 . ?
Cl3' Cl3 O5 124.0(4) . . ?
O6 Cl3 O5 55.7(4) . 2_565 ?
O6 Cl3 O5 165.9(6) 2_565 2_565 ?
Cl3' Cl3 O5 124.0(4) . 2_565 ?
O5 Cl3 O5 112.1(8) . 2_565 ?
O6 O5 Cl3 55.7(4) 2_565 . ?
Cl3 Cl3' Cl3 180.000(1) 15_455 . ?
Cl3 Cl3' O6 54.78(9) 15_455 16 ?
Cl3 Cl3' O6 125.22(9) . 16 ?
Cl3 Cl3' O6 54.78(9) 15_455 15_455 ?
Cl3 Cl3' O6 125.22(9) . 15_455 ?
O6 Cl3' O6 109.55(19) 16 15_455 ?
Cl3 Cl3' O6 125.22(9) 15_455 . ?
Cl3 Cl3' O6 54.78(9) . . ?
O6 Cl3' O6 109.43(9) 16 . ?
O6 Cl3' O6 109.43(9) 15_455 . ?
Cl3 Cl3' O6 125.22(9) 15_455 2_565 ?
Cl3 Cl3' O6 54.78(9) . 2_565 ?
O6 Cl3' O6 109.43(9) 16 2_565 ?
O6 Cl3' O6 109.43(9) 15_455 2_565 ?
O6 Cl3' O6 109.55(19) . 2_565 ?
Cl3 O6 O5 68.6(4) . 2_565 ?
Cl3 O6 Cl3' 56.6(4) . . ?
O5 O6 Cl3' 124.7(2) 2_565 . ?
O9 Cl4 O8 110.6(6) . . ?
O9 Cl4 O7 110.2(4) . 10 ?
O8 Cl4 O7 110.0(4) . 10 ?
O9 Cl4 O7 110.2(4) . . ?
O8 Cl4 O7 110.0(4) . . ?
O7 Cl4 O7 105.8(7) 10 . ?

loop_
_geom_bond_atom_site_label_1
_geom_bond_atom_site_label_2
_geom_bond_distance
_geom_bond_site_symmetry_2
_geom_bond_publ_flag
Cu1 N1 2.000(2) . ?
Cu1 N1 2.000(2) 3 ?
Cu1 N1 2.000(2) 4 ?
Cu1 N1 2.000(2) 2 ?
Cu1 O1 2.388(4) . ?
N1 C1 1.307(4) . ?
N1 C7 1.385(4) . ?
N2 C1 1.346(4) . ?
N2 C2 1.351(5) . ?
N2 C8 1.488(5) . ?
C2 C7 1.392(4) . ?
C2 C3 1.412(5) . ?
C3 C4 1.326(7) . ?
C4 C5 1.402(7) . ?
C5 C6 1.355(6) . ?
C6 C7 1.392(5) . ?
C8 C9 1.483(6) . ?
C9 C12 1.393(4) . ?
C9 C10 1.395(6) . ?
C10 C11 1.370(6) . ?
C10 C13 1.506(9) . ?
C11 C10 1.370(6) 10_554 ?
C12 C9 1.393(4) 10_554 ?
C12 C14 1.524(9) . ?
Cl1 Cl1 0.700(4) 11_554 ?
Cl1 Cl1 0.700(5) 3 ?
Cl1 Cl1 0.989(6) 9_554 ?
Cl1 O1 1.381(4) . ?
Cl1 O1 1.381(4) 9_554 ?
Cl1 O2 1.426(6) . ?
Cl1 O2 1.704(8) 3 ?
Cl1 O2 2.117(7) 11_554 ?
O1 Cl1 1.381(4) 9_554 ?
O1 Cl1 1.381(4) 11_554 ?
O1 Cl1 1.381(4) 3 ?
O2 Cl1 1.704(8) 11_554 ?
O2 Cl1 2.117(7) 3 ?
Cl2 Cl2 0.637(6) 4 ?
Cl2 Cl2 0.637(6) 3 ?
Cl2 Cl2 0.865(7) 10 ?
Cl2 Cl2 0.901(9) 2 ?
Cl2 Cl2 1.074(7) 11 ?
Cl2 Cl2 1.074(7) 12 ?
Cl2 Cl2 1.249(8) 9 ?
Cl2 O3 1.276(8) 3 ?
Cl2 O4 1.397(5) . ?
Cl2 O3 1.408(6) . ?
Cl2 O3 1.888(9) 9 ?
Cl2 O3 1.979(7) 11 ?
O4 Cl2 1.397(5) 4 ?
O4 Cl2 1.397(5) 2 ?
O4 Cl2 1.397(5) 3 ?
O3 Cl2 1.276(8) 11 ?
O3 Cl2 1.276(8) 4 ?
O3 Cl2 1.408(6) 10 ?
O3 Cl2 1.888(9) 9 ?
O3 Cl2 1.888(9) 2 ?
O3 Cl2 1.979(7) 12 ?
O3 Cl2 1.979(7) 3 ?
Cl3 O6 1.246(4) . ?
Cl3 O6 1.246(4) 2_565 ?
Cl3 Cl3' 1.273(8) . ?
Cl3 O5 1.404(7) . ?
Cl3 O5 1.404(7) 2_565 ?
O5 O6 1.247(10) 2_565 ?
Cl3' Cl3 1.273(8) 15_455 ?
Cl3' O6 1.4205(19) 16 ?
Cl3' O6 1.4205(19) 15_455 ?
Cl3' O6 1.4205(19) . ?
Cl3' O6 1.4205(19) 2_565 ?
O6 O5 1.247(10) 2_565 ?
Cl4 O9 1.411(6) . ?
Cl4 O8 1.413(6) . ?
Cl4 O7 1.415(6) 10 ?
Cl4 O7 1.415(6) . ?
